data_4314440
loop_
_publ_author_name
'Yu-Ling Lien'
'Ya-Chi Chang'
'Nien-Tsu Chuang'
'Amitabha Datta'
'Shau-Jiun Chen'
'Ching-Han Hu'
'Wen-Yen Huang'
'Chia-Her Lin'
'Jui-Hsien Huang'

_publ_section_title
;
 A New Type of Asymmetric Tridentate Pyrrolyl-Linked Pincer Ligand and Its
 Aluminum Dihydride Complexes
;
_journal_name_full 'Inorganic Chemistry'
_journal_page_first 136
_journal_page_last 143
_journal_paper_doi 10.1021/ic9016189
_journal_volume 49
_journal_year 2010
_chemical_formula_sum 'C56 H78 Al2 N10 O S4'
_chemical_formula_weight 1089.48
_chemical_name_systematic
; 
 ? 
;
_space_group_IT_number 14
_symmetry_cell_setting monoclinic
_symmetry_space_group_name_Hall '-P 2yn'
_symmetry_space_group_name_H-M 'P 1 21/n 1'
_atom_sites_solution_hydrogens geom
_atom_sites_solution_primary direct
_atom_sites_solution_secondary difmap
_audit_creation_method SHELXL-97
_cell_angle_alpha 90.00
_cell_angle_beta 108.7240(10)
_cell_angle_gamma 90.00
_cell_formula_units_Z 2
_cell_length_a 9.2065(3)
_cell_length_b 23.2457(8)
_cell_length_c 14.1390(6)
_cell_measurement_reflns_used 4644
_cell_measurement_temperature 295(2)
_cell_measurement_theta_max 28.369
_cell_measurement_theta_min 2.411
_cell_volume 2865.77(18)
_computing_cell_refinement 'Bruker SAINT'
_computing_data_collection 'Bruker APEX2'
_computing_data_reduction 'Bruker SAINT'
_computing_molecular_graphics 'Bruker SHELXTL'
_computing_publication_material 'Bruker SHELXTL'
_computing_structure_refinement 'SHELXL-97 (Sheldrick, 2008)'
_computing_structure_solution 'SHELXS-97 (Sheldrick, 2008)'
_diffrn_ambient_temperature 150(2)
_diffrn_measured_fraction_theta_full 0.981
_diffrn_measured_fraction_theta_max 0.981
_diffrn_measurement_device_type 'Bruker APEX-II CCD'
_diffrn_measurement_method '\f and \w scans'
_diffrn_radiation_monochromator graphite
_diffrn_radiation_source 'fine-focus sealed tube'
_diffrn_radiation_type MoK\a
_diffrn_radiation_wavelength 0.71073
_diffrn_reflns_av_R_equivalents 0.0263
_diffrn_reflns_av_sigmaI/netI 0.0323
_diffrn_reflns_limit_h_max 12
_diffrn_reflns_limit_h_min -11
_diffrn_reflns_limit_k_max 29
_diffrn_reflns_limit_k_min -30
_diffrn_reflns_limit_l_max 18
_diffrn_reflns_limit_l_min -18
_diffrn_reflns_number 23122
_diffrn_reflns_theta_full 28.00
_diffrn_reflns_theta_max 28.00
_diffrn_reflns_theta_min 1.76
_exptl_absorpt_coefficient_mu 0.245
_exptl_absorpt_correction_type multi-scan
_exptl_absorpt_process_details 'SADABS 2.10 (Sheldrick, 2003)'
_exptl_crystal_colour colorless
_exptl_crystal_density_diffrn 1.263
_exptl_crystal_density_method 'not measured'
_exptl_crystal_description block
_exptl_crystal_F_000 1164
_exptl_crystal_size_max 0.25
_exptl_crystal_size_mid 0.17
_exptl_crystal_size_min 0.16
_refine_diff_density_max 0.507
_refine_diff_density_min -0.491
_refine_diff_density_rms 0.049
_refine_ls_extinction_coef 0.0003(4)
_refine_ls_extinction_expression Fc^*^=kFc[1+0.001xFc^2^\l^3^/sin(2\q)]^-1/4^
_refine_ls_extinction_method SHELXL
_refine_ls_goodness_of_fit_ref 0.805
_refine_ls_hydrogen_treatment noref
_refine_ls_matrix_type full
_refine_ls_number_parameters 350
_refine_ls_number_reflns 6784
_refine_ls_number_restraints 0
_refine_ls_restrained_S_all 0.805
_refine_ls_R_factor_all 0.0517
_refine_ls_R_factor_gt 0.0377
_refine_ls_shift/su_max 1.634
_refine_ls_shift/su_mean 0.055
_refine_ls_structure_factor_coef Fsqd
_refine_ls_weighting_details 'calc w=1/[\s^2^(Fo^2^)+(0.0632P)^2^+2.6643P] where P=(Fo^2^+2Fc^2^)/3'
_refine_ls_weighting_scheme calc
_refine_ls_wR_factor_gt 0.0956
_refine_ls_wR_factor_ref 0.1046
_reflns_number_gt 5360
_reflns_number_total 6784
_reflns_threshold_expression >2sigma(I)
_cod_data_source_file ic9016189_si_001_4.cif
_cod_data_source_block 4
_cod_original_cell_volume 2865.76(18)
_cod_database_code 4314440

loop_
_symmetry_equiv_pos_as_xyz
'x, y, z'
'-x+1/2, y+1/2, -z+1/2'
'-x, -y, -z'
'x-1/2, -y-1/2, z-1/2'

loop_
_atom_site_label
_atom_site_type_symbol
_atom_site_fract_x
_atom_site_fract_y
_atom_site_fract_z
_atom_site_U_iso_or_equiv
_atom_site_adp_type
_atom_site_occupancy
_atom_site_symmetry_multiplicity
_atom_site_calc_flag
_atom_site_refinement_flags
_atom_site_disorder_assembly
_atom_site_disorder_group
Al1 Al 0.58292(5) 0.21990(2) 0.07811(3) 0.01921(11) Uani 1 1 d . . .
C1 C 0.86977(17) 0.29454(7) 0.16782(11) 0.0205(3) Uani 1 1 d . . .
C2 C 1.02270(18) 0.28570(7) 0.17978(12) 0.0254(3) Uani 1 1 d . . .
H2 H 1.1005 0.3130 0.1997 0.031 Uiso 1 1 calc R . .
C3 C 1.03935(19) 0.22726(8) 0.15596(13) 0.0285(4) Uani 1 1 d . . .
H3 H 1.1295 0.2090 0.1565 0.034 Uiso 1 1 calc R . .
C4 C 0.89638(18) 0.20307(7) 0.13199(12) 0.0239(3) Uani 1 1 d . . .
C5 C 0.83667(19) 0.14365(7) 0.10640(13) 0.0269(3) Uani 1 1 d . . .
H5A H 0.8317 0.1241 0.1659 0.032 Uiso 1 1 calc R . .
H5B H 0.9046 0.1221 0.0794 0.032 Uiso 1 1 calc R . .
C6 C 0.6942(2) 0.15460(8) -0.07057(13) 0.0328(4) Uani 1 1 d . . .
H6A H 0.7430 0.1214 -0.0872 0.049 Uiso 1 1 calc R . .
H6B H 0.7550 0.1881 -0.0708 0.049 Uiso 1 1 calc R . .
H6C H 0.5942 0.1592 -0.1189 0.049 Uiso 1 1 calc R . .
C7 C 0.6004(2) 0.09101(7) 0.02965(14) 0.0320(4) Uani 1 1 d . . .
H7A H 0.5017 0.0917 -0.0211 0.048 Uiso 1 1 calc R . .
H7B H 0.5876 0.0847 0.0936 0.048 Uiso 1 1 calc R . .
H7C H 0.6609 0.0605 0.0159 0.048 Uiso 1 1 calc R . .
C8 C 0.78819(18) 0.34892(7) 0.17789(12) 0.0216(3) Uani 1 1 d . . .
H8A H 0.6956 0.3529 0.1211 0.026 Uiso 1 1 calc R . .
H8B H 0.7590 0.3472 0.2379 0.026 Uiso 1 1 calc R . .
C9 C 0.81650(19) 0.45600(7) 0.18085(13) 0.0249(3) Uani 1 1 d . . .
C10 C 0.7841(2) 0.46524(8) 0.27930(14) 0.0351(4) Uani 1 1 d . . .
H10A H 0.7138 0.4364 0.2865 0.053 Uiso 1 1 calc R . .
H10B H 0.7400 0.5027 0.2793 0.053 Uiso 1 1 calc R . .
H10C H 0.8783 0.4625 0.3339 0.053 Uiso 1 1 calc R . .
C11 C 0.9364(2) 0.49966(8) 0.17358(16) 0.0374(4) Uani 1 1 d . . .
H11A H 1.0303 0.4934 0.2272 0.056 Uiso 1 1 calc R . .
H11B H 0.8998 0.5379 0.1782 0.056 Uiso 1 1 calc R . .
H11C H 0.9546 0.4951 0.1108 0.056 Uiso 1 1 calc R . .
C12 C 0.6689(2) 0.46473(8) 0.09319(14) 0.0337(4) Uani 1 1 d . . .
H12A H 0.6884 0.4570 0.0317 0.051 Uiso 1 1 calc R . .
H12B H 0.6344 0.5037 0.0931 0.051 Uiso 1 1 calc R . .
H12C H 0.5913 0.4389 0.0998 0.051 Uiso 1 1 calc R . .
C13 C 0.60775(19) 0.31322(7) -0.08080(11) 0.0232(3) Uani 1 1 d . . .
C14 C 0.76574(19) 0.31107(8) -0.06417(12) 0.0263(3) Uani 1 1 d . . .
H14 H 0.8238 0.2807 -0.0285 0.032 Uiso 1 1 calc R . .
C15 C 0.8352(2) 0.35456(8) -0.10123(13) 0.0313(4) Uani 1 1 d . . .
H15 H 0.9401 0.3530 -0.0908 0.038 Uiso 1 1 calc R . .
C16 C 0.7502(2) 0.40022(8) -0.15352(14) 0.0341(4) Uani 1 1 d . . .
H16 H 0.7974 0.4285 -0.1799 0.041 Uiso 1 1 calc R . .
C17 C 0.5948(2) 0.40366(8) -0.16649(13) 0.0318(4) Uani 1 1 d . . .
H17 H 0.5383 0.4351 -0.1994 0.038 Uiso 1 1 calc R . .
C18 C 0.5231(2) 0.36009(7) -0.13026(12) 0.0272(3) Uani 1 1 d . . .
H18 H 0.4187 0.3624 -0.1392 0.033 Uiso 1 1 calc R . .
C19 C 0.40183(19) 0.24789(7) -0.09858(12) 0.0264(3) Uani 1 1 d . . .
H19 H 0.3511 0.2619 -0.1622 0.032 Uiso 1 1 calc R . .
C20 C 0.41194(18) 0.32340(7) 0.15444(14) 0.0274(4) Uani 1 1 d . . .
C21 C 0.4421(2) 0.35634(8) 0.24086(16) 0.0350(4) Uani 1 1 d . . .
H21 H 0.5052 0.3422 0.3017 0.042 Uiso 1 1 calc R . .
C22 C 0.3765(3) 0.41078(9) 0.2352(2) 0.0513(6) Uani 1 1 d . . .
H22 H 0.3953 0.4329 0.2926 0.062 Uiso 1 1 calc R . .
C23 C 0.2839(2) 0.43201(9) 0.1449(2) 0.0575(7) Uani 1 1 d . . .
H23 H 0.2417 0.4686 0.1415 0.069 Uiso 1 1 calc R . .
C24 C 0.2538(2) 0.39926(9) 0.0600(2) 0.0508(6) Uani 1 1 d . . .
H24 H 0.1905 0.4137 -0.0005 0.061 Uiso 1 1 calc R . .
C25 C 0.3173(2) 0.34467(8) 0.06372(16) 0.0362(4) Uani 1 1 d . . .
H25 H 0.2967 0.3226 0.0060 0.043 Uiso 1 1 calc R . .
C26 C 0.47982(19) 0.23160(7) 0.22776(12) 0.0249(3) Uani 1 1 d . . .
H26 H 0.4405 0.2415 0.2785 0.030 Uiso 1 1 calc R . .
N1 N 0.78978(14) 0.24367(6) 0.13859(9) 0.0194(3) Uani 1 1 d . . .
N2 N 0.67937(16) 0.14699(6) 0.03050(10) 0.0245(3) Uani 1 1 d . . .
N3 N 0.88752(15) 0.39861(6) 0.18296(11) 0.0249(3) Uani 1 1 d . . .
N4 N 0.53638(15) 0.26736(6) -0.04462(10) 0.0227(3) Uani 1 1 d . . .
N5 N 0.47844(15) 0.26762(6) 0.15685(10) 0.0219(3) Uani 1 1 d . . .
S1 S 0.32525(5) 0.195385(19) -0.04542(3) 0.02950(11) Uani 1 1 d . . .
S2 S 0.55688(5) 0.165704(17) 0.22307(3) 0.02512(11) Uani 1 1 d . . .
O1 O 0.0000 0.0000 0.0000 0.0739(9) Uani 1 2 d S . .
C27 C 0.0959(4) 0.03749(18) -0.0067(3) 0.0375(8) Uani 0.50 1 d P . .
H27A H 0.1449 0.0214 -0.0513 0.045 Uiso 0.50 1 d P . .
H27B H 0.0316 0.0685 -0.0464 0.045 Uiso 0.50 1 d P . .
C27' C 0.1150(4) 0.02522(17) 0.0712(3) 0.0381(8) Uani 0.50 1 d P . .
H27C H 0.0886 0.0421 0.1271 0.046 Uiso 0.50 1 d P . .
H27D H 0.1993 -0.0025 0.1083 0.046 Uiso 0.50 1 d P . .
C28 C 0.2079(4) 0.0639(2) 0.0656(4) 0.1272(19) Uani 1 1 d . . .
H28A H 0.2593 0.0931 0.0303 0.191 Uiso 1 1 d . . .
H28B H 0.1673 0.0878 0.1060 0.191 Uiso 1 1 d . . .
H28C H 0.2835 0.0395 0.1010 0.191 Uiso 1 1 d . . .
H50 H 0.920(2) 0.3969(9) 0.1292(16) 0.040(6) Uiso 1 1 d . . .

loop_
_atom_site_aniso_label
_atom_site_aniso_U_11
_atom_site_aniso_U_22
_atom_site_aniso_U_33
_atom_site_aniso_U_23
_atom_site_aniso_U_13
_atom_site_aniso_U_12
Al1 0.0192(2) 0.0200(2) 0.0162(2) 0.00147(17) 0.00249(18) -0.00038(17)
C1 0.0212(7) 0.0235(8) 0.0159(7) -0.0001(6) 0.0048(6) -0.0011(6)
C2 0.0197(7) 0.0300(9) 0.0247(8) -0.0028(7) 0.0045(7) -0.0018(6)
C3 0.0193(7) 0.0339(9) 0.0300(9) -0.0015(7) 0.0049(7) 0.0054(7)
C4 0.0227(8) 0.0256(8) 0.0208(8) -0.0003(6) 0.0032(6) 0.0059(6)
C5 0.0264(8) 0.0249(8) 0.0264(9) -0.0018(7) 0.0041(7) 0.0058(7)
C6 0.0432(10) 0.0336(10) 0.0221(9) -0.0035(7) 0.0113(8) 0.0039(8)
C7 0.0369(10) 0.0227(8) 0.0323(10) -0.0047(7) 0.0055(8) -0.0020(7)
C8 0.0199(7) 0.0231(8) 0.0214(8) -0.0006(6) 0.0060(6) -0.0012(6)
C9 0.0241(8) 0.0225(8) 0.0273(9) -0.0002(6) 0.0068(7) -0.0009(6)
C10 0.0459(11) 0.0279(9) 0.0323(10) -0.0039(7) 0.0137(9) 0.0024(8)
C11 0.0329(9) 0.0250(9) 0.0543(12) 0.0026(8) 0.0138(9) -0.0033(7)
C12 0.0327(9) 0.0311(9) 0.0342(10) 0.0022(8) 0.0063(8) 0.0045(8)
C13 0.0273(8) 0.0267(8) 0.0143(7) -0.0001(6) 0.0049(6) -0.0046(6)
C14 0.0277(8) 0.0320(9) 0.0191(8) -0.0030(6) 0.0076(7) -0.0027(7)
C15 0.0318(9) 0.0365(10) 0.0288(9) -0.0088(7) 0.0143(8) -0.0093(8)
C16 0.0464(11) 0.0308(9) 0.0290(9) -0.0044(7) 0.0177(8) -0.0154(8)
C17 0.0426(10) 0.0264(9) 0.0227(8) 0.0016(7) 0.0055(8) -0.0065(8)
C18 0.0278(8) 0.0306(9) 0.0196(8) 0.0017(7) 0.0024(7) -0.0043(7)
C19 0.0273(8) 0.0280(8) 0.0199(8) 0.0028(6) 0.0020(7) -0.0009(7)
C20 0.0197(7) 0.0233(8) 0.0430(10) 0.0058(7) 0.0156(7) 0.0022(6)
C21 0.0293(9) 0.0294(9) 0.0508(12) -0.0030(8) 0.0190(9) 0.0010(7)
C22 0.0432(12) 0.0309(10) 0.0937(19) -0.0096(11) 0.0413(13) -0.0009(9)
C23 0.0361(11) 0.0265(10) 0.122(2) 0.0131(13) 0.0419(14) 0.0105(9)
C24 0.0300(10) 0.0367(11) 0.0881(19) 0.0273(12) 0.0225(11) 0.0113(8)
C25 0.0271(9) 0.0330(10) 0.0495(12) 0.0143(9) 0.0138(9) 0.0050(7)
C26 0.0250(8) 0.0278(8) 0.0235(8) 0.0002(6) 0.0098(7) -0.0003(6)
N1 0.0189(6) 0.0207(6) 0.0171(6) -0.0002(5) 0.0036(5) 0.0007(5)
N2 0.0278(7) 0.0227(7) 0.0193(7) -0.0020(5) 0.0026(6) 0.0003(6)
N3 0.0218(7) 0.0224(7) 0.0312(8) -0.0010(6) 0.0096(6) -0.0023(5)
N4 0.0216(6) 0.0258(7) 0.0176(6) 0.0024(5) 0.0023(5) -0.0016(5)
N5 0.0188(6) 0.0218(7) 0.0248(7) 0.0026(5) 0.0066(5) 0.0000(5)
S1 0.0267(2) 0.0300(2) 0.0259(2) 0.00372(17) 0.00022(17) -0.00796(17)
S2 0.0312(2) 0.0216(2) 0.0231(2) 0.00443(15) 0.00941(17) 0.00102(16)
O1 0.0515(14) 0.113(2) 0.0632(16) -0.0422(16) 0.0264(13) -0.0407(15)
C27 0.0355(19) 0.049(2) 0.030(2) 0.0012(17) 0.0130(17) -0.0010(17)
C27' 0.041(2) 0.040(2) 0.033(2) 0.0033(16) 0.0106(17) 0.0041(16)
C28 0.0599(18) 0.158(4) 0.184(4) -0.120(3) 0.067(2) -0.055(2)

loop_
_atom_type_symbol
_atom_type_description
_atom_type_scat_dispersion_real
_atom_type_scat_dispersion_imag
_atom_type_scat_source
C C 0.0033 0.0016 'International Tables Vol C Tables 4.2.6.8 and 6.1.1.4'
H H 0.0000 0.0000 'International Tables Vol C Tables 4.2.6.8 and 6.1.1.4'
N N 0.0061 0.0033 'International Tables Vol C Tables 4.2.6.8 and 6.1.1.4'
O O 0.0106 0.0060 'International Tables Vol C Tables 4.2.6.8 and 6.1.1.4'
Al Al 0.0645 0.0514 'International Tables Vol C Tables 4.2.6.8 and 6.1.1.4'
S S 0.1246 0.1234 'International Tables Vol C Tables 4.2.6.8 and 6.1.1.4'

loop_
_geom_angle_atom_site_label_1
_geom_angle_atom_site_label_2
_geom_angle_atom_site_label_3
_geom_angle
_geom_angle_site_symmetry_1
_geom_angle_site_symmetry_3
_geom_angle_publ_flag
N1 Al1 N4 97.79(6) . . ?
N1 Al1 N5 100.24(6) . . ?
N4 Al1 N5 99.74(6) . . ?
N1 Al1 N2 85.07(6) . . ?
N4 Al1 N2 99.31(6) . . ?
N5 Al1 N2 159.31(6) . . ?
N1 Al1 S2 97.15(4) . . ?
N4 Al1 S2 162.49(5) . . ?
N5 Al1 S2 68.56(4) . . ?
N2 Al1 S2 91.02(4) . . ?
N1 Al1 S1 164.11(5) . . ?
N4 Al1 S1 68.18(4) . . ?
N5 Al1 S1 89.84(4) . . ?
N2 Al1 S1 89.79(4) . . ?
S2 Al1 S1 97.97(2) . . ?
C2 C1 N1 109.51(14) . . ?
C2 C1 C8 129.54(14) . . ?
N1 C1 C8 120.90(13) . . ?
C1 C2 C3 107.29(15) . . ?
C1 C2 H2 126.4 . . ?
C3 C2 H2 126.4 . . ?
C4 C3 C2 106.44(14) . . ?
C4 C3 H3 126.8 . . ?
C2 C3 H3 126.8 . . ?
C3 C4 N1 110.41(14) . . ?
C3 C4 C5 133.77(15) . . ?
N1 C4 C5 115.73(14) . . ?
C4 C5 N2 108.78(13) . . ?
C4 C5 H5A 109.9 . . ?
N2 C5 H5A 109.9 . . ?
C4 C5 H5B 109.9 . . ?
N2 C5 H5B 109.9 . . ?
H5A C5 H5B 108.3 . . ?
N2 C6 H6A 109.5 . . ?
N2 C6 H6B 109.5 . . ?
H6A C6 H6B 109.5 . . ?
N2 C6 H6C 109.5 . . ?
H6A C6 H6C 109.5 . . ?
H6B C6 H6C 109.5 . . ?
N2 C7 H7A 109.5 . . ?
N2 C7 H7B 109.5 . . ?
H7A C7 H7B 109.5 . . ?
N2 C7 H7C 109.5 . . ?
H7A C7 H7C 109.5 . . ?
H7B C7 H7C 109.5 . . ?
N3 C8 C1 110.26(12) . . ?
N3 C8 H8A 109.6 . . ?
C1 C8 H8A 109.6 . . ?
N3 C8 H8B 109.6 . . ?
C1 C8 H8B 109.6 . . ?
H8A C8 H8B 108.1 . . ?
N3 C9 C11 106.01(13) . . ?
N3 C9 C10 108.78(14) . . ?
C11 C9 C10 108.91(15) . . ?
N3 C9 C12 114.02(14) . . ?
C11 C9 C12 109.30(15) . . ?
C10 C9 C12 109.67(15) . . ?
C9 C10 H10A 109.5 . . ?
C9 C10 H10B 109.5 . . ?
H10A C10 H10B 109.5 . . ?
C9 C10 H10C 109.5 . . ?
H10A C10 H10C 109.5 . . ?
H10B C10 H10C 109.5 . . ?
C9 C11 H11A 109.5 . . ?
C9 C11 H11B 109.5 . . ?
H11A C11 H11B 109.5 . . ?
C9 C11 H11C 109.5 . . ?
H11A C11 H11C 109.5 . . ?
H11B C11 H11C 109.5 . . ?
C9 C12 H12A 109.5 . . ?
C9 C12 H12B 109.5 . . ?
H12A C12 H12B 109.5 . . ?
C9 C12 H12C 109.5 . . ?
H12A C12 H12C 109.5 . . ?
H12B C12 H12C 109.5 . . ?
C18 C13 C14 119.84(15) . . ?
C18 C13 N4 121.06(15) . . ?
C14 C13 N4 119.08(15) . . ?
C15 C14 C13 119.47(17) . . ?
C15 C14 H14 120.3 . . ?
C13 C14 H14 120.3 . . ?
C16 C15 C14 120.77(17) . . ?
C16 C15 H15 119.6 . . ?
C14 C15 H15 119.6 . . ?
C15 C16 C17 119.84(16) . . ?
C15 C16 H16 120.1 . . ?
C17 C16 H16 120.1 . . ?
C16 C17 C18 120.07(17) . . ?
C16 C17 H17 120.0 . . ?
C18 C17 H17 120.0 . . ?
C17 C18 C13 119.92(16) . . ?
C17 C18 H18 120.0 . . ?
C13 C18 H18 120.0 . . ?
N4 C19 S1 116.07(12) . . ?
N4 C19 H19 122.0 . . ?
S1 C19 H19 122.0 . . ?
C25 C20 C21 120.24(17) . . ?
C25 C20 N5 118.78(17) . . ?
C21 C20 N5 120.98(16) . . ?
C22 C21 C20 119.2(2) . . ?
C22 C21 H21 120.4 . . ?
C20 C21 H21 120.4 . . ?
C23 C22 C21 120.4(2) . . ?
C23 C22 H22 119.8 . . ?
C21 C22 H22 119.8 . . ?
C22 C23 C24 120.16(19) . . ?
C22 C23 H23 119.9 . . ?
C24 C23 H23 119.9 . . ?
C23 C24 C25 120.6(2) . . ?
C23 C24 H24 119.7 . . ?
C25 C24 H24 119.7 . . ?
C24 C25 C20 119.4(2) . . ?
C24 C25 H25 120.3 . . ?
C20 C25 H25 120.3 . . ?
N5 C26 S2 116.78(12) . . ?
N5 C26 H26 121.6 . . ?
S2 C26 H26 121.6 . . ?
C1 N1 C4 106.34(13) . . ?
C1 N1 Al1 137.94(11) . . ?
C4 N1 Al1 113.59(10) . . ?
C7 N2 C6 106.92(13) . . ?
C7 N2 C5 108.47(13) . . ?
C6 N2 C5 109.10(13) . . ?
C7 N2 Al1 116.61(11) . . ?
C6 N2 Al1 112.73(11) . . ?
C5 N2 Al1 102.74(9) . . ?
C8 N3 C9 116.47(12) . . ?
C8 N3 H50 107.1(14) . . ?
C9 N3 H50 106.6(14) . . ?
C19 N4 C13 120.44(14) . . ?
C19 N4 Al1 102.45(11) . . ?
C13 N4 Al1 137.09(11) . . ?
C26 N5 C20 119.96(14) . . ?
C26 N5 Al1 100.50(10) . . ?
C20 N5 Al1 139.53(11) . . ?
C19 S1 Al1 73.28(6) . . ?
C26 S2 Al1 74.14(6) . . ?
C27 O1 C27 179.999(1) . 3 ?
C27 O1 C27' 49.7(2) . . ?
C27 O1 C27' 130.3(2) 3 . ?
C27 O1 C27' 130.3(2) . 3 ?
C27 O1 C27' 49.7(2) 3 3 ?
C27' O1 C27' 179.998(1) . 3 ?
C27' C27 O1 68.7(3) . . ?
C27' C27 C28 61.2(4) . . ?
O1 C27 C28 129.8(4) . . ?
C27' C27 H27A 126.9 . . ?
O1 C27 H27A 105.4 . . ?
C28 C27 H27A 105.7 . . ?
C27' C27 H27B 129.5 . . ?
O1 C27 H27B 103.9 . . ?
C28 C27 H27B 105.8 . . ?
H27A C27 H27B 103.6 . . ?
C27 C27' C28 69.2(4) . . ?
C27 C27' O1 61.7(3) . . ?
C28 C27' O1 130.8(4) . . ?
C27 C27' H27C 134.9 . . ?
C28 C27' H27C 96.6 . . ?
O1 C27' H27C 116.1 . . ?
C27 C27' H27D 122.2 . . ?
C28 C27' H27D 93.7 . . ?
O1 C27' H27D 113.5 . . ?
H27C C27' H27D 100.6 . . ?
C27 C27' H28B 90.5 . . ?
C28 C27' H28B 37.6 . . ?
O1 C27' H28B 137.2 . . ?
H27C C27' H28B 60.4 . . ?
H27D C27' H28B 108.8 . . ?
C27 C27' H28C 92.4 . . ?
C28 C27' H28C 37.2 . . ?
O1 C27' H28C 143.1 . . ?
H27C C27' H28C 100.8 . . ?
H27D C27' H28C 56.5 . . ?
H28B C27' H28C 61.4 . . ?
C27' C28 C27 49.6(3) . . ?
C27' C28 H28A 156.4 . . ?
C27 C28 H28A 106.7 . . ?
C27' C28 H28B 88.5 . . ?
C27 C28 H28B 111.6 . . ?
H28A C28 H28B 103.5 . . ?
C27' C28 H28C 86.3 . . ?
C27 C28 H28C 113.3 . . ?
H28A C28 H28C 106.5 . . ?
H28B C28 H28C 114.2 . . ?

loop_
_geom_bond_atom_site_label_1
_geom_bond_atom_site_label_2
_geom_bond_distance
_geom_bond_site_symmetry_2
_geom_bond_publ_flag
Al1 N1 1.9021(13) . ?
Al1 N4 1.9837(14) . ?
Al1 N5 2.0207(14) . ?
Al1 N2 2.1206(14) . ?
Al1 S2 2.4822(6) . ?
Al1 S1 2.5184(6) . ?
C1 C2 1.378(2) . ?
C1 N1 1.384(2) . ?
C1 C8 1.500(2) . ?
C2 C3 1.420(2) . ?
C2 H2 0.9300 . ?
C3 C4 1.370(2) . ?
C3 H3 0.9300 . ?
C4 N1 1.386(2) . ?
C4 C5 1.488(2) . ?
C5 N2 1.502(2) . ?
C5 H5A 0.9700 . ?
C5 H5B 0.9700 . ?
C6 N2 1.489(2) . ?
C6 H6A 0.9600 . ?
C6 H6B 0.9600 . ?
C6 H6C 0.9600 . ?
C7 N2 1.489(2) . ?
C7 H7A 0.9600 . ?
C7 H7B 0.9600 . ?
C7 H7C 0.9600 . ?
C8 N3 1.461(2) . ?
C8 H8A 0.9700 . ?
C8 H8B 0.9700 . ?
C9 N3 1.482(2) . ?
C9 C11 1.527(2) . ?
C9 C10 1.529(2) . ?
C9 C12 1.531(2) . ?
C10 H10A 0.9600 . ?
C10 H10B 0.9600 . ?
C10 H10C 0.9600 . ?
C11 H11A 0.9600 . ?
C11 H11B 0.9600 . ?
C11 H11C 0.9600 . ?
C12 H12A 0.9600 . ?
C12 H12B 0.9600 . ?
C12 H12C 0.9600 . ?
C13 C18 1.391(2) . ?
C13 C14 1.398(2) . ?
C13 N4 1.430(2) . ?
C14 C15 1.386(2) . ?
C14 H14 0.9300 . ?
C15 C16 1.383(3) . ?
C15 H15 0.9300 . ?
C16 C17 1.385(3) . ?
C16 H16 0.9300 . ?
C17 C18 1.393(2) . ?
C17 H17 0.9300 . ?
C18 H18 0.9300 . ?
C19 N4 1.309(2) . ?
C19 S1 1.7006(17) . ?
C19 H19 0.9300 . ?
C20 C25 1.390(3) . ?
C20 C21 1.392(3) . ?
C20 N5 1.430(2) . ?
C21 C22 1.393(3) . ?
C21 H21 0.9300 . ?
C22 C23 1.379(4) . ?
C22 H22 0.9300 . ?
C23 C24 1.373(4) . ?
C23 H23 0.9300 . ?
C24 C25 1.391(3) . ?
C24 H24 0.9300 . ?
C25 H25 0.9300 . ?
C26 N5 1.303(2) . ?
C26 S2 1.6983(17) . ?
C26 H26 0.9300 . ?
N3 H50 0.90(2) . ?
O1 C27 1.266(4) . ?
O1 C27 1.266(4) 3 ?
O1 C27' 1.340(4) . ?
O1 C27' 1.340(4) 3 ?
C27 C27' 1.097(5) . ?
C27 C28 1.345(5) . ?
C27 H27A 0.9607 . ?
C27 H27B 0.9860 . ?
C27' C28 1.261(5) . ?
C27' H27C 0.9801 . ?
C27' H27D 1.0156 . ?
C27' H28B 1.5607 . ?
C27' H28C 1.5076 . ?
C28 H28A 1.0414 . ?
C28 H28B 0.9536 . ?
C28 H28C 0.9128 . ?
